data_4336694
loop_
_publ_author_name
'Susanne W\"ohlert'
'Tomasz Fic'
'Zbigniew Tomkowicz'
'Stefan G. Ebbinghaus'
'Micha\/l Rams'
'Wolfgang Haase'
'Christian N\"ather'

_publ_section_title
;
 Structural and Magnetic Studies of a New Co(II) Thiocyanato Coordination
 Polymer Showing Slow Magnetic Relaxations and a Metamagnetic Transition
;
_journal_name_full 'Inorganic Chemistry'
_journal_page_first 12947
_journal_page_last 12957
_journal_paper_doi 10.1021/ic4012235
_journal_volume 52
_journal_year 2013
_chemical_formula_moiety 'C46 H54 Co2 N10 S4'
_chemical_formula_sum 'C46 H54 Co2 N10 S4'
_chemical_formula_weight 993.09
_chemical_name_systematic
; 
 ? 
;
_space_group_IT_number 61
_symmetry_cell_setting orthorhombic
_symmetry_space_group_name_Hall '-P 2ac 2ab'
_symmetry_space_group_name_H-M 'P b c a'
_atom_sites_solution_hydrogens geom
_atom_sites_solution_primary direct
_atom_sites_solution_secondary difmap
_audit_creation_method SHELXL-97
_cell_angle_alpha 90.00
_cell_angle_beta 90.00
_cell_angle_gamma 90.00
_cell_formula_units_Z 4
_cell_length_a 15.5182(9)
_cell_length_b 11.4066(4)
_cell_length_c 27.9992(10)
_cell_measurement_reflns_used 17474
_cell_measurement_temperature 200(2)
_cell_measurement_theta_max 25.00
_cell_measurement_theta_min 1.96
_cell_volume 4956.1(4)
_computing_cell_refinement 'X-Area (Stoe, 2008)'
_computing_data_collection 'X-Area (Stoe, 2008)'
_computing_data_reduction 'X-Area (Stoe, 2008)'
_computing_molecular_graphics
;
XP in SHELXTL (Sheldrick, 2008) and Diamond (Brandenburg, 2011)
;
_computing_publication_material 'XCIF in SHELXTL (Sheldrick, 2008)'
_computing_structure_refinement 'SHELXL-97 (Sheldrick, 1997)'
_computing_structure_solution 'SHELXS-97 (Sheldrick, 1990)'
_diffrn_ambient_temperature 200(2)
_diffrn_measured_fraction_theta_full 0.999
_diffrn_measured_fraction_theta_max 0.999
_diffrn_measurement_device_type 'STOE IPDS-1'
_diffrn_measurement_method 'phi scan'
_diffrn_radiation_monochromator graphite
_diffrn_radiation_source 'fine-focus sealed tube'
_diffrn_radiation_type MoK\a
_diffrn_radiation_wavelength 0.71073
_diffrn_reflns_av_R_equivalents 0.0767
_diffrn_reflns_av_sigmaI/netI 0.0635
_diffrn_reflns_limit_h_max 15
_diffrn_reflns_limit_h_min -18
_diffrn_reflns_limit_k_max 12
_diffrn_reflns_limit_k_min -13
_diffrn_reflns_limit_l_max 33
_diffrn_reflns_limit_l_min -33
_diffrn_reflns_number 17474
_diffrn_reflns_theta_full 25.00
_diffrn_reflns_theta_max 25.00
_diffrn_reflns_theta_min 1.96
_diffrn_standards_decay_% 0
_diffrn_standards_interval_time 0
_diffrn_standards_number 0
_exptl_absorpt_coefficient_mu 0.880
_exptl_absorpt_correction_T_max 0.9425
_exptl_absorpt_correction_T_min 0.8744
_exptl_absorpt_correction_type numerical
_exptl_absorpt_process_details 'X-Shape and X-Red32 (Stoe, 2008)'
_exptl_crystal_colour light-red
_exptl_crystal_density_diffrn 1.331
_exptl_crystal_description block
_exptl_crystal_F_000 2072
_exptl_crystal_size_max 0.1149
_exptl_crystal_size_mid 0.0725
_exptl_crystal_size_min 0.0429
_refine_diff_density_max 0.383
_refine_diff_density_min -0.287
_refine_diff_density_rms 0.057
_refine_ls_extinction_method none
_refine_ls_goodness_of_fit_ref 0.954
_refine_ls_hydrogen_treatment constr
_refine_ls_matrix_type full
_refine_ls_number_parameters 283
_refine_ls_number_reflns 4366
_refine_ls_number_restraints 0
_refine_ls_restrained_S_all 0.954
_refine_ls_R_factor_all 0.0850
_refine_ls_R_factor_gt 0.0404
_refine_ls_shift/su_max 0.002
_refine_ls_shift/su_mean 0.000
_refine_ls_structure_factor_coef Fsqd
_refine_ls_weighting_details 'calc w=1/[\s^2^(Fo^2^)+(0.0414P)^2^+0.0000P] where P=(Fo^2^+2Fc^2^)/3'
_refine_ls_weighting_scheme calc
_refine_ls_wR_factor_gt 0.0787
_refine_ls_wR_factor_ref 0.0914
_reflns_number_gt 2685
_reflns_number_total 4366
_reflns_threshold_expression >2sigma(I)
_cod_data_source_file ic4012235_si_003.cif
_cod_data_source_block rm66
_cod_database_code 4336694

loop_
_symmetry_equiv_pos_as_xyz
'x, y, z'
'-x+1/2, -y, z+1/2'
'x+1/2, -y+1/2, -z'
'-x, y+1/2, -z+1/2'
'-x, -y, -z'
'x-1/2, y, -z-1/2'
'-x-1/2, y-1/2, z'
'x, -y-1/2, z-1/2'

loop_
_atom_site_label
_atom_site_type_symbol
_atom_site_fract_x
_atom_site_fract_y
_atom_site_fract_z
_atom_site_U_iso_or_equiv
_atom_site_adp_type
_atom_site_occupancy
_atom_site_symmetry_multiplicity
_atom_site_calc_flag
_atom_site_refinement_flags
Co1 Co 0.49797(3) 0.44753(4) 0.599717(14) 0.03106(12) Uani 1 1 d .
N1 N 0.43433(19) 0.3662(3) 0.65482(10) 0.0397(7) Uani 1 1 d .
C1 C 0.4105(2) 0.3102(3) 0.68680(12) 0.0343(8) Uani 1 1 d .
S1 S 0.37703(8) 0.23095(10) 0.73138(4) 0.0538(3) Uani 1 1 d .
N2 N 0.43738(18) 0.4716(3) 0.45656(9) 0.0372(7) Uani 1 1 d .
C2 C 0.40685(19) 0.4404(3) 0.49211(10) 0.0275(7) Uani 1 1 d .
S2 S 0.36379(6) 0.39931(9) 0.54270(3) 0.0404(2) Uani 1 1 d .
N10 N 0.44417(18) 0.6163(3) 0.61874(9) 0.0358(7) Uani 1 1 d .
C10 C 0.4502(2) 0.6572(4) 0.66351(12) 0.0426(9) Uani 1 1 d .
H10 H 0.4774 0.6090 0.6867 0.051 Uiso 1 1 calc R
C11 C 0.4197(3) 0.7637(4) 0.67771(13) 0.0489(10) Uani 1 1 d .
H11 H 0.4271 0.7883 0.7098 0.059 Uiso 1 1 calc R
C12 C 0.3780(3) 0.8356(4) 0.64568(14) 0.0518(10) Uani 1 1 d .
C13 C 0.3704(3) 0.7943(3) 0.59934(14) 0.0496(10) Uani 1 1 d .
H13 H 0.3417 0.8400 0.5758 0.059 Uiso 1 1 calc R
C14 C 0.4047(2) 0.6863(3) 0.58742(12) 0.0421(9) Uani 1 1 d .
H14 H 0.3999 0.6606 0.5553 0.051 Uiso 1 1 calc R
C15 C 0.3458(5) 0.9542(5) 0.66129(18) 0.095(2) Uani 1 1 d .
H15A H 0.3147 0.9430 0.6918 0.114 Uiso 1 1 calc R
H15B H 0.3971 1.0029 0.6685 0.114 Uiso 1 1 calc R
C16 C 0.2912(4) 1.0217(5) 0.6308(2) 0.0891(19) Uani 1 1 d .
H16A H 0.2785 1.0972 0.6460 0.134 Uiso 1 1 calc R
H16B H 0.2373 0.9790 0.6253 0.134 Uiso 1 1 calc R
H16C H 0.3203 1.0352 0.6003 0.134 Uiso 1 1 calc R
N20 N 0.60989(18) 0.4781(2) 0.64378(9) 0.0335(7) Uani 1 1 d .
C20 C 0.6375(2) 0.4027(3) 0.67695(11) 0.0353(8) Uani 1 1 d .
H20 H 0.6062 0.3320 0.6815 0.042 Uiso 1 1 calc R
C21 C 0.7092(2) 0.4223(3) 0.70474(12) 0.0381(8) Uani 1 1 d .
H21 H 0.7267 0.3652 0.7274 0.046 Uiso 1 1 calc R
C22 C 0.7559(2) 0.5249(3) 0.69981(11) 0.0367(8) Uani 1 1 d .
C23 C 0.7266(2) 0.6033(3) 0.66559(12) 0.0430(9) Uani 1 1 d .
H23 H 0.7562 0.6752 0.6607 0.052 Uiso 1 1 calc R
C24 C 0.6552(2) 0.5776(3) 0.63877(12) 0.0408(9) Uani 1 1 d .
H24 H 0.6369 0.6329 0.6155 0.049 Uiso 1 1 calc R
C25 C 0.8344(2) 0.5511(4) 0.72943(13) 0.0481(10) Uani 1 1 d .
H25A H 0.8326 0.6340 0.7398 0.058 Uiso 1 1 calc R
H25B H 0.8338 0.5013 0.7584 0.058 Uiso 1 1 calc R
C26 C 0.9165(3) 0.5297(5) 0.70239(17) 0.0753(16) Uani 1 1 d .
H26A H 0.9215 0.4461 0.6948 0.113 Uiso 1 1 calc R
H26B H 0.9658 0.5538 0.7220 0.113 Uiso 1 1 calc R
H26C H 0.9159 0.5753 0.6727 0.113 Uiso 1 1 calc R
N30 N 0.54884(18) 0.2786(3) 0.57671(10) 0.0357(7) Uani 1 1 d .
C30 C 0.6262(2) 0.2666(4) 0.55617(13) 0.0450(9) Uani 1 1 d .
H30 H 0.6610 0.3345 0.5522 0.054 Uiso 1 1 calc R
C31 C 0.6578(3) 0.1605(4) 0.54053(14) 0.0506(10) Uani 1 1 d .
H31 H 0.7130 0.1572 0.5260 0.061 Uiso 1 1 calc R
C32 C 0.6107(3) 0.0593(4) 0.54562(13) 0.0461(9) Uani 1 1 d .
C33 C 0.5308(3) 0.0717(4) 0.56682(15) 0.0519(11) Uani 1 1 d .
H33 H 0.4953 0.0047 0.5714 0.062 Uiso 1 1 calc R
C34 C 0.5018(3) 0.1805(3) 0.58141(12) 0.0451(8) Uani 1 1 d .
H34 H 0.4462 0.1861 0.5954 0.054 Uiso 1 1 calc R
C35 C 0.6447(3) -0.0592(4) 0.53061(16) 0.0657(13) Uani 1 1 d .
H35A H 0.6086 -0.0895 0.5042 0.079 Uiso 1 1 calc R
H35B H 0.7041 -0.0495 0.5182 0.079 Uiso 1 1 calc R
C36 C 0.6458(4) -0.1457(5) 0.5691(2) 0.100(2) Uani 1 1 d .
H36A H 0.6678 -0.2205 0.5569 0.150 Uiso 1 1 calc R
H36B H 0.5872 -0.1567 0.5814 0.150 Uiso 1 1 calc R
H36C H 0.6832 -0.1180 0.5950 0.150 Uiso 1 1 calc R

loop_
_atom_site_aniso_label
_atom_site_aniso_U_11
_atom_site_aniso_U_22
_atom_site_aniso_U_33
_atom_site_aniso_U_23
_atom_site_aniso_U_13
_atom_site_aniso_U_12
Co1 0.0330(2) 0.0327(2) 0.02754(19) 0.0022(2) 0.0012(2) -0.0023(2)
N1 0.0409(17) 0.044(2) 0.0339(15) 0.0027(14) 0.0080(13) -0.0012(15)
C1 0.0334(19) 0.034(2) 0.0353(19) -0.0045(16) 0.0066(15) -0.0005(15)
S1 0.0726(8) 0.0425(6) 0.0464(5) 0.0087(5) 0.0218(5) 0.0010(5)
N2 0.0371(16) 0.045(2) 0.0297(14) 0.0001(14) -0.0058(13) -0.0092(13)
C2 0.0264(16) 0.0278(18) 0.0283(16) -0.0007(15) -0.0054(13) -0.0012(14)
S2 0.0334(5) 0.0561(6) 0.0317(4) 0.0037(4) 0.0025(4) -0.0091(4)
N10 0.0400(17) 0.0327(18) 0.0347(14) 0.0026(14) -0.0033(12) 0.0014(13)
C10 0.051(2) 0.046(3) 0.0306(18) 0.0019(17) 0.0009(16) 0.0051(18)
C11 0.069(3) 0.046(3) 0.0315(19) -0.0009(18) 0.0040(18) 0.012(2)
C12 0.065(3) 0.042(3) 0.049(2) -0.003(2) 0.005(2) 0.005(2)
C13 0.060(2) 0.037(2) 0.052(2) 0.0061(19) -0.011(2) 0.0103(19)
C14 0.049(2) 0.042(2) 0.0364(19) 0.0017(17) -0.0101(16) 0.0012(18)
C15 0.165(6) 0.055(3) 0.065(3) -0.009(3) -0.007(3) 0.050(4)
C16 0.086(4) 0.073(4) 0.109(4) -0.040(3) -0.040(3) 0.031(3)
N20 0.0382(16) 0.0321(18) 0.0301(14) 0.0009(12) -0.0043(12) -0.0007(13)
C20 0.0380(19) 0.0310(19) 0.0369(17) 0.0044(15) -0.0064(16) -0.0007(16)
C21 0.045(2) 0.033(2) 0.0362(17) 0.0040(16) -0.0061(16) 0.0025(16)
C22 0.039(2) 0.040(2) 0.0316(16) -0.0077(16) -0.0058(15) 0.0025(16)
C23 0.053(2) 0.035(2) 0.0410(19) 0.0028(17) -0.0098(17) -0.0121(18)
C24 0.051(2) 0.038(2) 0.0336(17) 0.0057(16) -0.0080(16) -0.0087(17)
C25 0.052(2) 0.050(3) 0.0423(19) 0.000(2) -0.0169(17) -0.007(2)
C26 0.042(3) 0.114(5) 0.069(3) 0.002(3) -0.008(2) -0.020(3)
N30 0.0333(16) 0.0352(18) 0.0387(15) -0.0023(14) 0.0021(12) -0.0008(14)
C30 0.030(2) 0.045(2) 0.060(2) -0.0056(19) 0.0062(17) -0.0038(18)
C31 0.045(2) 0.052(3) 0.055(2) -0.008(2) 0.0087(19) 0.0089(19)
C32 0.057(2) 0.041(2) 0.0405(19) -0.0049(18) -0.0010(17) 0.011(2)
C33 0.058(3) 0.033(2) 0.065(2) -0.0016(19) 0.007(2) -0.0050(18)
C34 0.044(2) 0.037(2) 0.0535(19) 0.0002(16) 0.009(2) 0.000(2)
C35 0.074(3) 0.058(3) 0.065(3) -0.013(2) -0.002(2) 0.023(3)
C36 0.124(5) 0.043(3) 0.134(5) 0.011(3) 0.057(4) 0.019(3)

loop_
_atom_type_symbol
_atom_type_description
_atom_type_scat_dispersion_real
_atom_type_scat_dispersion_imag
_atom_type_scat_source
C C 0.0033 0.0016 'International Tables Vol C Tables 4.2.6.8 and 6.1.1.4'
H H 0.0000 0.0000 'International Tables Vol C Tables 4.2.6.8 and 6.1.1.4'
Co Co 0.3494 0.9721 'International Tables Vol C Tables 4.2.6.8 and 6.1.1.4'
N N 0.0061 0.0033 'International Tables Vol C Tables 4.2.6.8 and 6.1.1.4'
S S 0.1246 0.1234 'International Tables Vol C Tables 4.2.6.8 and 6.1.1.4'

loop_
_geom_angle_atom_site_label_1
_geom_angle_atom_site_label_2
_geom_angle_atom_site_label_3
_geom_angle
_geom_angle_site_symmetry_1
_geom_angle_site_symmetry_3
N1 Co1 N2 179.42(12) . 5_666
N1 Co1 N20 91.75(11) . .
N2 Co1 N20 88.47(10) 5_666 .
N1 Co1 N10 91.79(11) . .
N2 Co1 N10 88.74(11) 5_666 .
N20 Co1 N10 91.48(10) . .
N1 Co1 N30 89.83(12) . .
N2 Co1 N30 89.62(11) 5_666 .
N20 Co1 N30 91.17(11) . .
N10 Co1 N30 176.85(10) . .
N1 Co1 S2 88.92(9) . .
N2 Co1 S2 90.83(7) 5_666 .
N20 Co1 S2 176.74(8) . .
N10 Co1 S2 91.69(8) . .
N30 Co1 S2 85.64(8) . .
C1 N1 Co1 169.0(3) . .
N1 C1 S1 179.6(4) . .
C2 N2 Co1 169.4(3) . 5_666
N2 C2 S2 178.7(3) . .
C2 S2 Co1 98.03(11) . .
C14 N10 C10 116.0(3) . .
C14 N10 Co1 123.2(2) . .
C10 N10 Co1 120.8(2) . .
N10 C10 C11 123.9(4) . .
C10 C11 C12 120.3(3) . .
C11 C12 C13 116.6(4) . .
C11 C12 C15 120.1(4) . .
C13 C12 C15 123.3(4) . .
C14 C13 C12 119.7(4) . .
N10 C14 C13 123.4(3) . .
C16 C15 C12 120.5(4) . .
C20 N20 C24 116.7(3) . .
C20 N20 Co1 123.4(2) . .
C24 N20 Co1 119.9(2) . .
N20 C20 C21 123.2(3) . .
C20 C21 C22 120.3(3) . .
C21 C22 C23 116.3(3) . .
C21 C22 C25 122.5(3) . .
C23 C22 C25 121.2(3) . .
C24 C23 C22 120.4(4) . .
N20 C24 C23 123.1(3) . .
C26 C25 C22 112.2(3) . .
C30 N30 C34 116.4(3) . .
C30 N30 Co1 122.9(3) . .
C34 N30 Co1 120.7(2) . .
N30 C30 C31 123.1(4) . .
C32 C31 C30 121.1(4) . .
C31 C32 C33 115.8(4) . .
C31 C32 C35 122.5(4) . .
C33 C32 C35 121.7(4) . .
C34 C33 C32 120.7(4) . .
N30 C34 C33 122.9(4) . .
C36 C35 C32 113.8(4) . .

loop_
_geom_bond_atom_site_label_1
_geom_bond_atom_site_label_2
_geom_bond_distance
_geom_bond_site_symmetry_2
Co1 N1 2.053(3) .
Co1 N2 2.083(3) 5_666
Co1 N20 2.159(3) .
Co1 N10 2.165(3) .
Co1 N30 2.179(3) .
Co1 S2 2.6809(10) .
N1 C1 1.161(4) .
C1 S1 1.626(4) .
N2 C2 1.159(4) .
N2 Co1 2.083(3) 5_666
C2 S2 1.635(3) .
N10 C14 1.335(4) .
N10 C10 1.341(4) .
C10 C11 1.363(5) .
C11 C12 1.377(5) .
C12 C13 1.385(5) .
C12 C15 1.507(6) .
C13 C14 1.383(5) .
C15 C16 1.428(7) .
N20 C20 1.337(4) .
N20 C24 1.342(4) .
C20 C21 1.376(5) .
C21 C22 1.383(5) .
C22 C23 1.387(5) .
C22 C25 1.505(5) .
C23 C24 1.370(5) .
C25 C26 1.502(6) .
N30 C30 1.338(4) .
N30 C34 1.343(5) .
C30 C31 1.377(5) .
C31 C32 1.374(6) .
C32 C33 1.383(5) .
C32 C35 1.510(6) .
C33 C34 1.381(5) .
C35 C36 1.462(7) .
